data_7242078
loop_
_publ_author_name
'Al-Azemi, Talal F.'
'Vinodh, Mickey'

_publ_section_title
;
 Concentration-dependent supramolecular self-assembly of
 A1/A2-asymmetric-difunctionalized pillar[5]arene
;
_journal_issue 5
_journal_name_full 'RSC Advances'
_journal_page_first 2995
_journal_page_last 3002
_journal_paper_doi 10.1039/D1RA00078K
_journal_volume 11
_journal_year 2021
_chemical_formula_moiety 'C58 H67 Br O10'
_chemical_formula_sum 'C58 H67 Br O10'
_chemical_formula_weight 1004.07
_space_group_crystal_system monoclinic
_space_group_IT_number 14
_space_group_name_Hall '-P 2yn'
_space_group_name_H-M_alt 'P 1 21/n 1'
_atom_sites_solution_hydrogens geom
_atom_sites_solution_primary direct
_atom_sites_solution_secondary difmap
_audit_update_record
;
2020-04-30 deposited with the CCDC.	2021-01-07 downloaded from the CCDC.
;
_cell_angle_alpha 90.0000
_cell_angle_beta 92.983(7)
_cell_angle_gamma 90.0000
_cell_formula_units_Z 4
_cell_length_a 12.8823(7)
_cell_length_b 24.2792(12)
_cell_length_c 16.7762(8)
_cell_measurement_reflns_used 17738
_cell_measurement_temperature 150
_cell_measurement_theta_max 24.99
_cell_measurement_theta_min 3.09
_cell_volume 5240.0(5)
_computing_cell_refinement 'CrystalClear-SM Expert 2.1 b46'
_computing_data_collection 'CrystalClear-SM Expert 2.1 b46 (Rigaku, 2016)'
_computing_data_reduction 'CrystalClear-SM Expert 2.1 b46'
_computing_molecular_graphics 'CrystalStructure 4.2'
_computing_publication_material 'CrystalStructure 4.2 (Rigaku, 2017)'
_computing_structure_refinement 'SHELXL Version 2017/1 (Sheldrick, 2008)'
_computing_structure_solution 'Superflip (Palatinus, et al., 2007)'
_diffrn_ambient_temperature 150
_diffrn_detector_area_resol_mean 10.000
_diffrn_measured_fraction_theta_full 0.980
_diffrn_measured_fraction_theta_max 0.980
_diffrn_measurement_device_type 'Rigaku R-AXIS RAPID'
_diffrn_measurement_method \w
_diffrn_radiation_type 'Mo K\a'
_diffrn_radiation_wavelength 0.71075
_diffrn_reflns_av_R_equivalents 0.0894
_diffrn_reflns_Laue_measured_fraction_full 0.980
_diffrn_reflns_Laue_measured_fraction_max 0.980
_diffrn_reflns_limit_h_max 15
_diffrn_reflns_limit_h_min -15
_diffrn_reflns_limit_k_max 28
_diffrn_reflns_limit_k_min -28
_diffrn_reflns_limit_l_max 19
_diffrn_reflns_limit_l_min -19
_diffrn_reflns_number 39119
_diffrn_reflns_point_group_measured_fraction_full 0.980
_diffrn_reflns_point_group_measured_fraction_max 0.980
_diffrn_reflns_theta_full 24.992
_diffrn_reflns_theta_max 24.992
_diffrn_reflns_theta_min 3.086
_diffrn_standards_number 0
_exptl_absorpt_coefficient_mu 0.844
_exptl_absorpt_correction_T_max 0.881
_exptl_absorpt_correction_T_min 0.382
_exptl_absorpt_correction_type multi-scan
_exptl_absorpt_process_details 'ABSCOR (Rigaku, 1995)'
_exptl_crystal_colour Colorless
_exptl_crystal_density_diffrn 1.273
_exptl_crystal_density_method 'not measured'
_exptl_crystal_description Block
_exptl_crystal_F_000 2120.00
_exptl_crystal_size_max 0.210
_exptl_crystal_size_mid 0.180
_exptl_crystal_size_min 0.150
_refine_diff_density_max 0.37
_refine_diff_density_min -0.31
_refine_ls_extinction_method none
_refine_ls_goodness_of_fit_ref 1.007
_refine_ls_hydrogen_treatment constr
_refine_ls_number_parameters 630
_refine_ls_number_reflns 9029
_refine_ls_number_restraints 3
_refine_ls_R_factor_all 0.1599
_refine_ls_R_factor_gt 0.0653
_refine_ls_shift/su_max 0.000
_refine_ls_structure_factor_coef Fsqd
_refine_ls_weighting_details 'w = 1/[\s^2^(Fo^2^)+(0.0845P)^2^+0.0756P] where P=(Fo^2^+2Fc^2^)/3'
_refine_ls_weighting_scheme calc
_refine_ls_wR_factor_gt 0.1487
_refine_ls_wR_factor_ref 0.1826
_reflns_Friedel_coverage 0.000
_reflns_number_gt 3984
_reflns_number_total 9029
_reflns_threshold_expression F^2^>2.0\s(F^2^)
_cod_data_source_file d1ra00078k2.cif
_cod_data_source_block User-defined
_cod_database_code 7242078

loop_
_space_group_symop_id
_space_group_symop_operation_xyz
1 +X,+Y,+Z
2 1/2-X,1/2+Y,1/2-Z
3 -X,-Y,-Z
4 -1/2+X,-1/2-Y,-1/2+Z

loop_
_atom_site_label
_atom_site_type_symbol
_atom_site_fract_x
_atom_site_fract_y
_atom_site_fract_z
_atom_site_U_iso_or_equiv
_atom_site_adp_type
_atom_site_occupancy
_atom_site_site_symmetry_order
_atom_site_calc_flag
_atom_site_refinement_flags_posn
_atom_site_refinement_flags_adp
_atom_site_refinement_flags_occupancy
_atom_site_disorder_assembly
_atom_site_disorder_group
Br1 Br -0.35187(5) 0.38833(3) -0.37201(4) 0.1138(3) Uani 1 1 d . . . . .
O1 O -0.0376(2) 0.47023(11) 0.20910(17) 0.0725(8) Uani 1 1 d . . . . .
O2 O 0.09129(19) 0.57073(11) 0.49230(15) 0.0583(7) Uani 1 1 d . . . . .
O3 O -0.1304(2) 0.66851(12) 0.26412(18) 0.0799(9) Uani 1 1 d . . . . .
O4 O 0.1885(3) 0.76626(12) 0.44524(19) 0.0818(9) Uani 1 1 d . . . . .
O5 O 0.1353(3) 0.79453(16) 0.1334(2) 0.1143(12) Uani 1 1 d . . . . .
O6 O 0.5102(3) 0.75566(14) 0.2943(2) 0.0937(10) Uani 1 1 d . . . . .
O7 O 0.4033(4) 0.66998(15) 0.0124(2) 0.1204(14) Uani 1 1 d . . . . .
O8 O 0.6033(3) 0.55237(15) 0.2553(3) 0.1017(11) Uani 1 1 d . . . . .
O9 O 0.3140(3) 0.46250(13) 0.04986(18) 0.0867(10) Uani 1 1 d . . . . .
O10 O 0.3181(2) 0.44023(12) 0.37785(17) 0.0721(8) Uani 1 1 d . . . . .
C1 C 0.0736(3) 0.47247(15) 0.3239(2) 0.0506(10) Uani 1 1 d . . . . .
C2 C -0.0091(3) 0.49674(17) 0.2799(2) 0.0534(10) Uani 1 1 d . . . . .
C3 C -0.0570(3) 0.54300(16) 0.3076(2) 0.0538(10) Uani 1 1 d . . . . .
H3 H -0.113926 0.558488 0.277094 0.065 Uiso 1 1 calc R U . . .
C4 C -0.0241(3) 0.56767(15) 0.3795(2) 0.0500(10) Uani 1 1 d . . . . .
C5 C 0.0595(3) 0.54389(16) 0.4228(2) 0.0486(9) Uani 1 1 d . . . . .
C6 C 0.1050(3) 0.49661(15) 0.3956(2) 0.0528(10) Uani 1 1 d . . . . .
H6 H 0.159803 0.480085 0.427291 0.063 Uiso 1 1 calc R U . . .
C7 C -0.0758(3) 0.61934(15) 0.4091(2) 0.0541(10) Uani 1 1 d . . . . .
H7A H -0.149821 0.619449 0.390138 0.065 Uiso 1 1 calc R U . . .
H7B H -0.072921 0.619053 0.468230 0.065 Uiso 1 1 calc R U . . .
C8 C -0.0241(3) 0.67106(15) 0.3806(2) 0.0512(10) Uani 1 1 d . . . . .
C9 C -0.0501(3) 0.69447(17) 0.3073(3) 0.0604(11) Uani 1 1 d . . . . .
C10 C 0.0016(3) 0.73972(17) 0.2816(3) 0.0672(12) Uani 1 1 d . . . . .
H10 H -0.018179 0.755109 0.230994 0.081 Uiso 1 1 calc R U . . .
C11 C 0.0821(3) 0.76380(16) 0.3272(3) 0.0643(12) Uani 1 1 d . . . . .
C12 C 0.1087(3) 0.74038(17) 0.4015(3) 0.0606(11) Uani 1 1 d . . . . .
C13 C 0.0560(3) 0.69508(15) 0.4277(2) 0.0556(10) Uani 1 1 d . . . . .
H13 H 0.074468 0.679954 0.478745 0.067 Uiso 1 1 calc R U . . .
C14 C 0.1417(4) 0.81267(17) 0.2966(3) 0.0777(13) Uani 1 1 d . . . . .
H14A H 0.164497 0.836491 0.342148 0.093 Uiso 1 1 calc R U . . .
H14B H 0.095403 0.834637 0.259999 0.093 Uiso 1 1 calc R U . . .
C15 C 0.2360(4) 0.79417(16) 0.2531(3) 0.0697(12) Uani 1 1 d . . . . .
C16 C 0.2304(5) 0.78445(18) 0.1716(3) 0.0785(13) Uani 1 1 d . . . . .
C17 C 0.3165(5) 0.76562(19) 0.1338(3) 0.0850(15) Uani 1 1 d . . . . .
H17 H 0.311191 0.759628 0.077782 0.102 Uiso 1 1 calc R U . . .
C18 C 0.4098(4) 0.75532(17) 0.1754(3) 0.0751(14) Uani 1 1 d . . . . .
C19 C 0.4151(4) 0.76564(18) 0.2569(3) 0.0713(13) Uani 1 1 d . . . . .
C20 C 0.3298(4) 0.78536(17) 0.2938(3) 0.0689(12) Uani 1 1 d . . . . .
H20 H 0.335976 0.793157 0.349368 0.083 Uiso 1 1 calc R U . . .
C21 C 0.5021(4) 0.73166(19) 0.1331(3) 0.0906(16) Uani 1 1 d . . . . .
H21A H 0.499294 0.744938 0.077278 0.109 Uiso 1 1 calc R U . . .
H21B H 0.567334 0.745558 0.159794 0.109 Uiso 1 1 calc R U . . .
C22 C 0.5044(4) 0.66923(19) 0.1331(3) 0.0728(14) Uani 1 1 d . . . . .
C23 C 0.4547(4) 0.6398(2) 0.0718(3) 0.0769(14) Uani 1 1 d . . . . .
C24 C 0.4548(4) 0.5831(2) 0.0729(3) 0.0753(14) Uani 1 1 d . . . . .
H24 H 0.419907 0.563707 0.030182 0.090 Uiso 1 1 calc R U . . .
C25 C 0.5047(3) 0.5532(2) 0.1348(3) 0.0695(13) Uani 1 1 d . . . . .
C26 C 0.5543(3) 0.5832(2) 0.1955(3) 0.0714(13) Uani 1 1 d . . . . .
C27 C 0.5538(3) 0.6400(2) 0.1945(3) 0.0758(13) Uani 1 1 d . . . . .
H27 H 0.588450 0.659492 0.237199 0.091 Uiso 1 1 calc R U . . .
C28 C 0.5006(3) 0.49100(18) 0.1356(3) 0.0795(14) Uani 1 1 d . . . . .
H28A H 0.564032 0.476636 0.164293 0.095 Uiso 1 1 calc R U . . .
H28B H 0.499698 0.477197 0.080059 0.095 Uiso 1 1 calc R U . . .
C29 C 0.4052(3) 0.46936(16) 0.1757(3) 0.0619(12) Uani 1 1 d . . . . .
C30 C 0.3146(4) 0.45737(16) 0.1324(3) 0.0631(11) Uani 1 1 d . . . . .
C31 C 0.2269(3) 0.44185(15) 0.1713(2) 0.0604(11) Uani 1 1 d . . . . .
H31 H 0.164372 0.434653 0.140504 0.072 Uiso 1 1 calc R U . . .
C32 C 0.2270(3) 0.43649(15) 0.2533(2) 0.0545(10) Uani 1 1 d . . . . .
C33 C 0.3204(3) 0.44750(16) 0.2964(3) 0.0616(11) Uani 1 1 d . . . . .
C34 C 0.4077(3) 0.46414(16) 0.2580(3) 0.0612(11) Uani 1 1 d . . . . .
H34 H 0.470149 0.472074 0.288483 0.073 Uiso 1 1 calc R U . . .
C35 C 0.1300(3) 0.42152(15) 0.2949(2) 0.0578(10) Uani 1 1 d . . . . .
H35A H 0.148838 0.397482 0.341119 0.069 Uiso 1 1 calc R U . . .
H35B H 0.082732 0.400553 0.257735 0.069 Uiso 1 1 calc R U . . .
C36 C -0.1323(4) 0.4857(2) 0.1682(3) 0.0848(14) Uani 1 1 d . . . . .
H36A H -0.126638 0.523650 0.147419 0.102 Uiso 1 1 calc R U . . .
H36B H -0.189503 0.484716 0.205330 0.102 Uiso 1 1 calc R U . . .
C37 C -0.1549(4) 0.4465(2) 0.1006(3) 0.1099(18) Uani 1 1 d D . . . .
H37A H -0.174263 0.410617 0.123638 0.132 Uiso 1 1 calc R U . . .
H37B H -0.216722 0.460350 0.069254 0.132 Uiso 1 1 calc R U . . .
C38 C -0.0755(6) 0.4366(3) 0.0466(4) 0.157(3) Uani 1 1 d D . . . .
H38A H -0.012928 0.424851 0.078979 0.189 Uiso 1 1 calc R U . . .
H38B H -0.058571 0.472557 0.022596 0.189 Uiso 1 1 calc R U . . .
C39 C -0.0902(7) 0.3960(3) -0.0212(4) 0.152(3) Uani 1 1 d D . . . .
H39A H -0.020800 0.382963 -0.035592 0.183 Uiso 1 1 calc R U . . .
H39B H -0.128252 0.363660 -0.001547 0.183 Uiso 1 1 calc R U . . .
C40 C -0.1438(7) 0.4153(2) -0.0912(4) 0.160(3) Uani 1 1 d D . . . .
H40A H -0.107848 0.449042 -0.108147 0.191 Uiso 1 1 calc R U . . .
H40B H -0.214144 0.426528 -0.076511 0.191 Uiso 1 1 calc R U . . .
C41 C -0.1565(5) 0.3788(2) -0.1619(3) 0.115(2) Uani 1 1 d . . . . .
H41A H -0.088422 0.374609 -0.185969 0.138 Uiso 1 1 calc R U . . .
H41B H -0.178708 0.341897 -0.144299 0.138 Uiso 1 1 calc R U . . .
C42 C -0.2332(5) 0.3995(2) -0.2235(3) 0.0995(17) Uani 1 1 d D . . . .
H42A H -0.300551 0.404698 -0.198619 0.119 Uiso 1 1 calc R U . . .
H42B H -0.209968 0.436154 -0.241437 0.119 Uiso 1 1 calc R U . . .
C43 C -0.2498(5) 0.3655(3) -0.2915(3) 0.120(2) Uani 1 1 d D . . . .
H43A H -0.269640 0.328458 -0.272804 0.144 Uiso 1 1 calc R U . . .
H43B H -0.182584 0.361542 -0.316977 0.144 Uiso 1 1 calc R U . . .
C44 C 0.1780(3) 0.54917(16) 0.5369(2) 0.0567(10) Uani 1 1 d . . . . .
H44A H 0.236666 0.544145 0.501780 0.068 Uiso 1 1 calc R U . . .
H44B H 0.160185 0.512778 0.559057 0.068 Uiso 1 1 calc R U . . .
C45 C 0.2089(3) 0.58749(15) 0.6030(2) 0.0533(10) Uani 1 1 d . . . . .
C46 C 0.1376(3) 0.61658(17) 0.6438(2) 0.0649(11) Uani 1 1 d . . . . .
H46 H 0.065692 0.613530 0.628905 0.078 Uiso 1 1 calc R U . . .
C47 C 0.1704(5) 0.65064(19) 0.7071(3) 0.0795(14) Uani 1 1 d . . . . .
H47 H 0.120505 0.670268 0.735620 0.095 Uiso 1 1 calc R U . . .
C48 C 0.2726(6) 0.6560(2) 0.7282(3) 0.1041(18) Uani 1 1 d . . . . .
H48 H 0.294738 0.680118 0.770275 0.125 Uiso 1 1 calc R U . . .
C49 C 0.3425(5) 0.6269(3) 0.6890(5) 0.147(3) Uani 1 1 d . . . . .
H49 H 0.414237 0.629339 0.704803 0.176 Uiso 1 1 calc R U . . .
C50 C 0.3107(4) 0.5936(2) 0.6262(4) 0.114(2) Uani 1 1 d . . . . .
H50 H 0.361552 0.574286 0.598237 0.136 Uiso 1 1 calc R U . . .
C51 C -0.1535(4) 0.6859(2) 0.1856(3) 0.1035(17) Uani 1 1 d . . . . .
H51A H -0.205089 0.661063 0.159980 0.124 Uiso 1 1 calc R U . . .
H51B H -0.090039 0.685393 0.155853 0.124 Uiso 1 1 calc R U . . .
H51C H -0.181556 0.723410 0.186070 0.124 Uiso 1 1 calc R U . . .
C52 C 0.2375(4) 0.7368(2) 0.5083(3) 0.0904(16) Uani 1 1 d . . . . .
H52A H 0.192935 0.736429 0.553818 0.108 Uiso 1 1 calc R U . . .
H52B H 0.303963 0.754359 0.523942 0.108 Uiso 1 1 calc R U . . .
H52C H 0.250068 0.698865 0.491102 0.108 Uiso 1 1 calc R U . . .
C53 C 0.1280(6) 0.7919(3) 0.0519(4) 0.174(3) Uani 1 1 d . . . . .
H53A H 0.177094 0.817976 0.029925 0.209 Uiso 1 1 calc R U . . .
H53B H 0.057115 0.801345 0.032581 0.209 Uiso 1 1 calc R U . . .
H53C H 0.144585 0.754488 0.034642 0.209 Uiso 1 1 calc R U . . .
C54 C 0.5209(5) 0.7645(3) 0.3749(3) 0.150(3) Uani 1 1 d . . . . .
H54A H 0.467118 0.743933 0.401545 0.181 Uiso 1 1 calc R U . . .
H54B H 0.513372 0.803918 0.385923 0.181 Uiso 1 1 calc R U . . .
H54C H 0.589671 0.752027 0.395027 0.181 Uiso 1 1 calc R U . . .
C55 C 0.4054(5) 0.6528(2) -0.0647(3) 0.118(2) Uani 1 1 d . . . . .
H55A H 0.355599 0.622672 -0.073870 0.141 Uiso 1 1 calc R U . . .
H55B H 0.475403 0.639898 -0.075240 0.141 Uiso 1 1 calc R U . . .
H55C H 0.386575 0.683540 -0.100482 0.141 Uiso 1 1 calc R U . . .
C56 C 0.6452(4) 0.5796(3) 0.3227(4) 0.1145(19) Uani 1 1 d . . . . .
H56A H 0.589582 0.598519 0.349501 0.137 Uiso 1 1 calc R U . . .
H56B H 0.696693 0.606530 0.306676 0.137 Uiso 1 1 calc R U . . .
H56C H 0.678695 0.552733 0.359321 0.137 Uiso 1 1 calc R U . . .
C57 C 0.2686(4) 0.4211(2) 0.0043(3) 0.0954(16) Uani 1 1 d . . . . .
H57A H 0.192764 0.424085 0.005032 0.114 Uiso 1 1 calc R U . . .
H57B H 0.290790 0.385274 0.026101 0.114 Uiso 1 1 calc R U . . .
H57C H 0.289804 0.424334 -0.050774 0.114 Uiso 1 1 calc R U . . .
C58 C 0.4086(4) 0.4493(3) 0.4241(3) 0.1078(19) Uani 1 1 d . . . . .
H58A H 0.395721 0.442643 0.480313 0.129 Uiso 1 1 calc R U . . .
H58B H 0.431326 0.487443 0.417312 0.129 Uiso 1 1 calc R U . . .
H58C H 0.462887 0.424165 0.407289 0.129 Uiso 1 1 calc R U . . .

loop_
_atom_site_aniso_label
_atom_site_aniso_U_11
_atom_site_aniso_U_22
_atom_site_aniso_U_33
_atom_site_aniso_U_23
_atom_site_aniso_U_13
_atom_site_aniso_U_12
Br1 0.1074(5) 0.1309(6) 0.1028(5) -0.0011(4) 0.0012(4) -0.0022(4)
O1 0.082(2) 0.071(2) 0.0621(19) -0.0170(15) -0.0172(17) -0.0004(16)
O2 0.0556(16) 0.0635(18) 0.0544(17) -0.0088(14) -0.0101(14) 0.0092(13)
O3 0.081(2) 0.081(2) 0.074(2) 0.0126(17) -0.0354(18) -0.0153(17)
O4 0.097(2) 0.073(2) 0.072(2) -0.0088(17) -0.0209(19) -0.0256(18)
O5 0.136(3) 0.111(3) 0.092(3) -0.002(2) -0.039(3) 0.000(2)
O6 0.089(3) 0.121(3) 0.072(2) 0.013(2) 0.003(2) -0.022(2)
O7 0.210(4) 0.098(3) 0.052(2) -0.0017(19) -0.002(3) 0.015(3)
O8 0.090(2) 0.106(3) 0.107(3) 0.004(2) -0.017(2) -0.001(2)
O9 0.128(3) 0.077(2) 0.056(2) -0.0070(16) 0.0187(19) -0.0107(19)
O10 0.0630(19) 0.092(2) 0.061(2) 0.0018(15) -0.0041(17) 0.0069(15)
C1 0.054(2) 0.045(2) 0.054(3) -0.0009(19) 0.006(2) -0.0097(19)
C2 0.055(2) 0.058(3) 0.046(2) -0.001(2) -0.003(2) -0.013(2)
C3 0.050(2) 0.052(3) 0.059(3) 0.003(2) -0.004(2) -0.002(2)
C4 0.051(2) 0.046(2) 0.053(2) 0.0001(19) 0.004(2) -0.0122(19)
C5 0.045(2) 0.051(3) 0.049(2) 0.000(2) -0.001(2) -0.0059(19)
C6 0.051(2) 0.049(3) 0.058(3) 0.005(2) -0.001(2) -0.0023(19)
C7 0.045(2) 0.054(3) 0.063(2) -0.004(2) 0.000(2) 0.0045(19)
C8 0.048(2) 0.048(3) 0.058(3) -0.008(2) -0.004(2) 0.0049(19)
C9 0.062(3) 0.049(3) 0.068(3) -0.004(2) -0.012(2) 0.004(2)
C10 0.075(3) 0.052(3) 0.073(3) 0.003(2) -0.014(3) 0.003(2)
C11 0.074(3) 0.043(3) 0.075(3) -0.006(2) 0.001(3) 0.007(2)
C12 0.068(3) 0.050(3) 0.063(3) -0.016(2) -0.006(2) -0.001(2)
C13 0.064(3) 0.047(3) 0.055(3) -0.006(2) -0.003(2) 0.006(2)
C14 0.099(3) 0.043(3) 0.090(3) 0.002(2) -0.006(3) -0.002(2)
C15 0.095(4) 0.039(3) 0.073(3) 0.006(2) -0.011(3) -0.014(2)
C16 0.109(4) 0.055(3) 0.069(4) 0.000(2) -0.020(4) -0.013(3)
C17 0.141(5) 0.058(3) 0.055(3) 0.000(2) -0.002(4) -0.021(3)
C18 0.110(4) 0.047(3) 0.069(3) 0.004(2) 0.007(3) -0.028(3)
C19 0.091(4) 0.063(3) 0.059(3) 0.015(2) -0.001(3) -0.020(3)
C20 0.091(3) 0.056(3) 0.061(3) 0.004(2) 0.009(3) -0.020(3)
C21 0.121(4) 0.080(4) 0.073(3) 0.000(3) 0.029(3) -0.035(3)
C22 0.085(3) 0.072(4) 0.064(3) -0.006(3) 0.027(3) -0.024(3)
C23 0.104(4) 0.076(4) 0.052(3) 0.002(3) 0.020(3) -0.012(3)
C24 0.093(4) 0.081(4) 0.055(3) -0.015(3) 0.026(3) -0.014(3)
C25 0.059(3) 0.084(4) 0.068(3) -0.005(3) 0.024(3) -0.005(3)
C26 0.055(3) 0.085(4) 0.074(4) 0.005(3) 0.011(3) -0.006(3)
C27 0.070(3) 0.087(4) 0.071(3) -0.002(3) 0.008(3) -0.023(3)
C28 0.082(3) 0.073(4) 0.087(3) -0.011(3) 0.028(3) 0.003(3)
C29 0.063(3) 0.050(3) 0.073(3) -0.005(2) 0.013(3) 0.009(2)
C30 0.083(3) 0.046(3) 0.060(3) -0.004(2) 0.005(3) 0.006(2)
C31 0.071(3) 0.045(3) 0.064(3) -0.005(2) -0.004(2) 0.002(2)
C32 0.066(3) 0.036(2) 0.061(3) -0.0063(19) 0.006(2) 0.0051(19)
C33 0.071(3) 0.052(3) 0.063(3) -0.001(2) 0.010(3) 0.009(2)
C34 0.051(2) 0.065(3) 0.067(3) -0.010(2) 0.002(2) 0.008(2)
C35 0.068(3) 0.045(2) 0.060(3) -0.0049(19) 0.002(2) -0.004(2)
C36 0.098(4) 0.088(4) 0.065(3) -0.005(3) -0.029(3) -0.007(3)
C37 0.122(5) 0.124(5) 0.079(4) -0.016(3) -0.036(4) -0.008(4)
C38 0.182(7) 0.210(8) 0.081(4) -0.049(5) 0.012(5) -0.056(6)
C39 0.243(9) 0.131(6) 0.082(4) -0.020(4) -0.002(5) -0.040(6)
C40 0.279(10) 0.084(5) 0.108(5) -0.020(4) -0.068(6) 0.002(5)
C41 0.177(6) 0.089(4) 0.075(4) -0.008(3) -0.024(4) -0.018(4)
C42 0.135(5) 0.088(4) 0.076(4) -0.025(3) 0.014(4) -0.001(3)
C43 0.153(6) 0.119(5) 0.085(4) -0.020(3) -0.021(4) 0.016(4)
C44 0.054(2) 0.057(3) 0.057(3) 0.002(2) -0.009(2) 0.002(2)
C45 0.052(2) 0.051(3) 0.056(3) -0.0024(19) -0.005(2) -0.0001(19)
C46 0.068(3) 0.068(3) 0.058(3) 0.000(2) 0.004(2) -0.004(2)
C47 0.113(4) 0.072(3) 0.055(3) -0.005(2) 0.007(3) 0.010(3)
C48 0.136(5) 0.087(4) 0.083(4) -0.020(3) -0.048(4) 0.004(4)
C49 0.083(4) 0.160(6) 0.188(7) -0.094(6) -0.069(4) 0.028(4)
C50 0.062(3) 0.130(5) 0.145(5) -0.072(4) -0.034(3) 0.018(3)
C51 0.112(4) 0.116(5) 0.078(4) 0.004(3) -0.033(3) -0.014(3)
C52 0.072(3) 0.133(5) 0.064(3) -0.014(3) -0.013(3) -0.031(3)
C53 0.212(8) 0.203(8) 0.099(5) -0.035(5) -0.067(5) 0.063(6)
C54 0.112(5) 0.265(9) 0.073(4) 0.012(5) -0.014(4) -0.004(5)
C55 0.151(5) 0.128(5) 0.072(4) 0.006(3) -0.013(4) -0.040(4)
C56 0.080(4) 0.156(6) 0.104(5) 0.004(4) -0.027(3) -0.014(4)
C57 0.116(4) 0.102(4) 0.067(3) -0.007(3) -0.004(3) -0.003(3)
C58 0.085(4) 0.166(6) 0.071(4) 0.009(3) -0.004(3) 0.003(4)

loop_
_atom_type_symbol
_atom_type_description
_atom_type_scat_dispersion_real
_atom_type_scat_dispersion_imag
_atom_type_scat_source
C C 0.0033 0.0016
;
International Tables for Crystallography
(Vol. C, Tables 4.2.6.8 and 6.1.1.4)
;
H H 0.0000 0.0000
;
International Tables for Crystallography
(Vol. C, Table 6.1.1.4)
;
O O 0.0106 0.0060
;
International Tables for Crystallography
(Vol. C, Tables 4.2.6.8 and 6.1.1.4)
;
Br Br -0.2901 2.4595
;
International Tables for Crystallography
(Vol. C, Tables 4.2.6.8 and 6.1.1.4)
;

loop_
_geom_angle_atom_site_label_1
_geom_angle_atom_site_label_2
_geom_angle_atom_site_label_3
_geom_angle
_geom_angle_site_symmetry_1
_geom_angle_site_symmetry_3
_geom_angle_publ_flag
C2 O1 C36 118.4(3) . . ?
C5 O2 C44 117.7(3) . . ?
C9 O3 C51 118.1(4) . . ?
C12 O4 C52 117.5(4) . . ?
C53 O5 C16 118.1(5) . . ?
C54 O6 C19 117.8(4) . . ?
C55 O7 C23 119.5(4) . . ?
C26 O8 C56 118.5(4) . . ?
C57 O9 C30 117.9(3) . . ?
C33 O10 C58 118.3(3) . . ?
C6 C1 C2 117.6(4) . . ?
C6 C1 C35 119.9(4) . . ?
C2 C1 C35 122.5(4) . . ?
C3 C2 O1 124.5(4) . . ?
C3 C2 C1 120.7(4) . . ?
O1 C2 C1 114.8(4) . . ?
C2 C3 C4 121.5(4) . . ?
C2 C3 H3 119.2 . . ?
C4 C3 H3 119.2 . . ?
C3 C4 C5 117.8(4) . . ?
C3 C4 C7 121.4(4) . . ?
C5 C4 C7 120.8(3) . . ?
C6 C5 O2 124.1(4) . . ?
C6 C5 C4 120.3(4) . . ?
O2 C5 C4 115.7(3) . . ?
C5 C6 C1 122.1(4) . . ?
C5 C6 H6 118.9 . . ?
C1 C6 H6 118.9 . . ?
C8 C7 C4 112.0(3) . . ?
C8 C7 H7A 109.2 . . ?
C4 C7 H7A 109.2 . . ?
C8 C7 H7B 109.2 . . ?
C4 C7 H7B 109.2 . . ?
H7A C7 H7B 107.9 . . ?
C9 C8 C13 118.1(4) . . ?
C9 C8 C7 122.3(4) . . ?
C13 C8 C7 119.6(4) . . ?
C10 C9 C8 120.8(4) . . ?
C10 C9 O3 124.4(4) . . ?
C8 C9 O3 114.8(4) . . ?
C9 C10 C11 121.9(4) . . ?
C9 C10 H10 119.1 . . ?
C11 C10 H10 119.1 . . ?
C10 C11 C12 117.6(4) . . ?
C10 C11 C14 121.4(4) . . ?
C12 C11 C14 121.0(4) . . ?
C13 C12 O4 124.0(4) . . ?
C13 C12 C11 120.5(4) . . ?
O4 C12 C11 115.5(4) . . ?
C12 C13 C8 121.1(4) . . ?
C12 C13 H13 119.5 . . ?
C8 C13 H13 119.5 . . ?
C11 C14 C15 111.3(3) . . ?
C11 C14 H14A 109.4 . . ?
C15 C14 H14A 109.4 . . ?
C11 C14 H14B 109.4 . . ?
C15 C14 H14B 109.4 . . ?
H14A C14 H14B 108.0 . . ?
C20 C15 C16 117.6(5) . . ?
C20 C15 C14 120.8(4) . . ?
C16 C15 C14 121.6(5) . . ?
O5 C16 C17 124.1(5) . . ?
O5 C16 C15 115.4(5) . . ?
C17 C16 C15 120.5(5) . . ?
C18 C17 C16 121.7(5) . . ?
C18 C17 H17 119.1 . . ?
C16 C17 H17 119.1 . . ?
C17 C18 C19 117.5(5) . . ?
C17 C18 C21 120.8(5) . . ?
C19 C18 C21 121.7(5) . . ?
O6 C19 C20 124.8(5) . . ?
O6 C19 C18 114.6(5) . . ?
C20 C19 C18 120.5(5) . . ?
C15 C20 C19 122.2(5) . . ?
C15 C20 H20 118.9 . . ?
C19 C20 H20 118.9 . . ?
C22 C21 C18 113.0(3) . . ?
C22 C21 H21A 109.0 . . ?
C18 C21 H21A 109.0 . . ?
C22 C21 H21B 109.0 . . ?
C18 C21 H21B 109.0 . . ?
H21A C21 H21B 107.8 . . ?
C27 C22 C23 117.9(5) . . ?
C27 C22 C21 121.5(5) . . ?
C23 C22 C21 120.6(5) . . ?
O7 C23 C24 122.7(5) . . ?
O7 C23 C22 116.8(5) . . ?
C24 C23 C22 120.5(5) . . ?
C23 C24 C25 121.9(5) . . ?
C23 C24 H24 119.0 . . ?
C25 C24 H24 119.0 . . ?
C26 C25 C24 116.9(5) . . ?
C26 C25 C28 122.4(5) . . ?
C24 C25 C28 120.7(5) . . ?
C27 C26 O8 123.6(5) . . ?
C27 C26 C25 121.1(5) . . ?
O8 C26 C25 115.2(5) . . ?
C26 C27 C22 121.7(5) . . ?
C26 C27 H27 119.2 . . ?
C22 C27 H27 119.2 . . ?
C25 C28 C29 112.2(3) . . ?
C25 C28 H28A 109.2 . . ?
C29 C28 H28A 109.2 . . ?
C25 C28 H28B 109.2 . . ?
C29 C28 H28B 109.2 . . ?
H28A C28 H28B 107.9 . . ?
C30 C29 C34 118.9(4) . . ?
C30 C29 C28 121.5(4) . . ?
C34 C29 C28 119.6(4) . . ?
C29 C30 C31 120.0(4) . . ?
C29 C30 O9 117.9(4) . . ?
C31 C30 O9 122.1(4) . . ?
C32 C31 C30 122.4(4) . . ?
C32 C31 H31 118.8 . . ?
C30 C31 H31 118.8 . . ?
C31 C32 C33 117.0(4) . . ?
C31 C32 C35 121.7(4) . . ?
C33 C32 C35 121.2(4) . . ?
O10 C33 C34 123.9(4) . . ?
O10 C33 C32 115.2(3) . . ?
C34 C33 C32 120.9(4) . . ?
C29 C34 C33 120.8(4) . . ?
C29 C34 H34 119.6 . . ?
C33 C34 H34 119.6 . . ?
C32 C35 C1 111.8(3) . . ?
C32 C35 H35A 109.3 . . ?
C1 C35 H35A 109.3 . . ?
C32 C35 H35B 109.3 . . ?
C1 C35 H35B 109.3 . . ?
H35A C35 H35B 107.9 . . ?
O1 C36 C37 109.1(4) . . ?
O1 C36 H36A 109.9 . . ?
C37 C36 H36A 109.9 . . ?
O1 C36 H36B 109.9 . . ?
C37 C36 H36B 109.9 . . ?
H36A C36 H36B 108.3 . . ?
C38 C37 C36 118.1(5) . . ?
C38 C37 H37A 107.8 . . ?
C36 C37 H37A 107.8 . . ?
C38 C37 H37B 107.8 . . ?
C36 C37 H37B 107.8 . . ?
H37A C37 H37B 107.1 . . ?
C37 C38 C39 121.5(6) . . ?
C37 C38 H38A 106.9 . . ?
C39 C38 H38A 106.9 . . ?
C37 C38 H38B 106.9 . . ?
C39 C38 H38B 106.9 . . ?
H38A C38 H38B 106.7 . . ?
C40 C39 C38 116.5(7) . . ?
C40 C39 H39A 108.2 . . ?
C38 C39 H39A 108.2 . . ?
C40 C39 H39B 108.2 . . ?
C38 C39 H39B 108.2 . . ?
H39A C39 H39B 107.3 . . ?
C39 C40 C41 119.7(6) . . ?
C39 C40 H40A 107.4 . . ?
C41 C40 H40A 107.4 . . ?
C39 C40 H40B 107.4 . . ?
C41 C40 H40B 107.4 . . ?
H40A C40 H40B 106.9 . . ?
C42 C41 C40 113.4(5) . . ?
C42 C41 H41A 108.9 . . ?
C40 C41 H41A 108.9 . . ?
C42 C41 H41B 108.9 . . ?
C40 C41 H41B 108.9 . . ?
H41A C41 H41B 107.7 . . ?
C43 C42 C41 115.5(5) . . ?
C43 C42 H42A 108.4 . . ?
C41 C42 H42A 108.4 . . ?
C43 C42 H42B 108.4 . . ?
C41 C42 H42B 108.4 . . ?
H42A C42 H42B 107.5 . . ?
C42 C43 Br1 117.9(5) . . ?
C42 C43 H43A 107.8 . . ?
Br1 C43 H43A 107.8 . . ?
C42 C43 H43B 107.8 . . ?
Br1 C43 H43B 107.8 . . ?
H43A C43 H43B 107.2 . . ?
O2 C44 C45 109.7(3) . . ?
O2 C44 H44A 109.7 . . ?
C45 C44 H44A 109.7 . . ?
O2 C44 H44B 109.7 . . ?
C45 C44 H44B 109.7 . . ?
H44A C44 H44B 108.2 . . ?
C50 C45 C46 117.5(4) . . ?
C50 C45 C44 120.1(4) . . ?
C46 C45 C44 122.3(4) . . ?
C45 C46 C47 120.1(4) . . ?
C45 C46 H46 119.9 . . ?
C47 C46 H46 119.9 . . ?
C48 C47 C46 120.6(5) . . ?
C48 C47 H47 119.7 . . ?
C46 C47 H47 119.7 . . ?
C49 C48 C47 119.3(5) . . ?
C49 C48 H48 120.3 . . ?
C47 C48 H48 120.3 . . ?
C48 C49 C50 120.3(5) . . ?
C48 C49 H49 119.9 . . ?
C50 C49 H49 119.9 . . ?
C45 C50 C49 122.1(5) . . ?
C45 C50 H50 119.0 . . ?
C49 C50 H50 119.0 . . ?
O3 C51 H51A 109.5 . . ?
O3 C51 H51B 109.5 . . ?
H51A C51 H51B 109.5 . . ?
O3 C51 H51C 109.5 . . ?
H51A C51 H51C 109.5 . . ?
H51B C51 H51C 109.5 . . ?
O4 C52 H52A 109.5 . . ?
O4 C52 H52B 109.5 . . ?
H52A C52 H52B 109.5 . . ?
O4 C52 H52C 109.5 . . ?
H52A C52 H52C 109.5 . . ?
H52B C52 H52C 109.5 . . ?
O5 C53 H53A 109.5 . . ?
O5 C53 H53B 109.5 . . ?
H53A C53 H53B 109.5 . . ?
O5 C53 H53C 109.5 . . ?
H53A C53 H53C 109.5 . . ?
H53B C53 H53C 109.5 . . ?
O6 C54 H54A 109.5 . . ?
O6 C54 H54B 109.5 . . ?
H54A C54 H54B 109.5 . . ?
O6 C54 H54C 109.5 . . ?
H54A C54 H54C 109.5 . . ?
H54B C54 H54C 109.5 . . ?
O7 C55 H55A 109.5 . . ?
O7 C55 H55B 109.5 . . ?
H55A C55 H55B 109.5 . . ?
O7 C55 H55C 109.5 . . ?
H55A C55 H55C 109.5 . . ?
H55B C55 H55C 109.5 . . ?
O8 C56 H56A 109.5 . . ?
O8 C56 H56B 109.5 . . ?
H56A C56 H56B 109.5 . . ?
O8 C56 H56C 109.5 . . ?
H56A C56 H56C 109.5 . . ?
H56B C56 H56C 109.5 . . ?
O9 C57 H57A 109.5 . . ?
O9 C57 H57B 109.5 . . ?
H57A C57 H57B 109.5 . . ?
O9 C57 H57C 109.5 . . ?
H57A C57 H57C 109.5 . . ?
H57B C57 H57C 109.5 . . ?
O10 C58 H58A 109.5 . . ?
O10 C58 H58B 109.5 . . ?
H58A C58 H58B 109.5 . . ?
O10 C58 H58C 109.5 . . ?
H58A C58 H58C 109.5 . . ?
H58B C58 H58C 109.5 . . ?

loop_
_geom_bond_atom_site_label_1
_geom_bond_atom_site_label_2
_geom_bond_distance
_geom_bond_site_symmetry_2
_geom_bond_publ_flag
Br1 C43 1.918(6) . ?
O1 C2 1.383(4) . ?
O1 C36 1.418(5) . ?
O2 C5 1.380(4) . ?
O2 C44 1.412(4) . ?
O3 C9 1.384(5) . ?
O3 C51 1.400(5) . ?
O4 C12 1.382(5) . ?
O4 C52 1.400(5) . ?
O5 C53 1.368(6) . ?
O5 C16 1.375(6) . ?
O6 C54 1.369(6) . ?
O6 C19 1.370(5) . ?
O7 C55 1.361(5) . ?
O7 C23 1.378(6) . ?
O8 C26 1.379(5) . ?
O8 C56 1.393(6) . ?
O9 C57 1.375(5) . ?
O9 C30 1.390(5) . ?
O10 C33 1.380(4) . ?
O10 C58 1.384(5) . ?
C1 C6 1.380(5) . ?
C1 C2 1.395(5) . ?
C1 C35 1.527(5) . ?
C2 C3 1.375(5) . ?
C3 C4 1.392(5) . ?
C3 H3 0.9500 . ?
C4 C5 1.392(5) . ?
C4 C7 1.517(5) . ?
C5 C6 1.377(5) . ?
C6 H6 0.9500 . ?
C7 C8 1.511(5) . ?
C7 H7A 0.9900 . ?
C7 H7B 0.9900 . ?
C8 C9 1.381(5) . ?
C8 C13 1.394(5) . ?
C9 C10 1.366(5) . ?
C10 C11 1.385(6) . ?
C10 H10 0.9500 . ?
C11 C12 1.397(6) . ?
C11 C14 1.517(6) . ?
C12 C13 1.377(5) . ?
C13 H13 0.9500 . ?
C14 C15 1.518(6) . ?
C14 H14A 0.9900 . ?
C14 H14B 0.9900 . ?
C15 C20 1.374(6) . ?
C15 C16 1.385(6) . ?
C16 C17 1.383(7) . ?
C17 C18 1.381(7) . ?
C17 H17 0.9500 . ?
C18 C19 1.388(6) . ?
C18 C21 1.528(6) . ?
C19 C20 1.375(6) . ?
C20 H20 0.9500 . ?
C21 C22 1.516(6) . ?
C21 H21A 0.9900 . ?
C21 H21B 0.9900 . ?
C22 C27 1.379(6) . ?
C22 C23 1.381(6) . ?
C23 C24 1.378(6) . ?
C24 C25 1.396(6) . ?
C24 H24 0.9500 . ?
C25 C26 1.382(6) . ?
C25 C28 1.511(6) . ?
C26 C27 1.379(6) . ?
C27 H27 0.9500 . ?
C28 C29 1.525(5) . ?
C28 H28A 0.9900 . ?
C28 H28B 0.9900 . ?
C29 C30 1.373(6) . ?
C29 C34 1.385(5) . ?
C30 C31 1.386(5) . ?
C31 C32 1.381(5) . ?
C31 H31 0.9500 . ?
C32 C33 1.396(5) . ?
C32 C35 1.507(5) . ?
C33 C34 1.386(5) . ?
C34 H34 0.9500 . ?
C35 H35A 0.9900 . ?
C35 H35B 0.9900 . ?
C36 C37 1.498(6) . ?
C36 H36A 0.9900 . ?
C36 H36B 0.9900 . ?
C37 C38 1.421(7) . ?
C37 H37A 0.9900 . ?
C37 H37B 0.9900 . ?
C38 C39 1.511(8) . ?
C38 H38A 0.9900 . ?
C38 H38B 0.9900 . ?
C39 C40 1.411(7) . ?
C39 H39A 0.9900 . ?
C39 H39B 0.9900 . ?
C40 C41 1.483(8) . ?
C40 H40A 0.9900 . ?
C40 H40B 0.9900 . ?
C41 C42 1.481(7) . ?
C41 H41A 0.9900 . ?
C41 H41B 0.9900 . ?
C42 C43 1.415(6) . ?
C42 H42A 0.9900 . ?
C42 H42B 0.9900 . ?
C43 H43A 0.9900 . ?
C43 H43B 0.9900 . ?
C44 C45 1.485(5) . ?
C44 H44A 0.9900 . ?
C44 H44B 0.9900 . ?
C45 C50 1.356(6) . ?
C45 C46 1.370(5) . ?
C46 C47 1.394(6) . ?
C46 H46 0.9500 . ?
C47 C48 1.351(7) . ?
C47 H47 0.9500 . ?
C48 C49 1.343(7) . ?
C48 H48 0.9500 . ?
C49 C50 1.373(7) . ?
C49 H49 0.9500 . ?
C50 H50 0.9500 . ?
C51 H51A 0.9800 . ?
C51 H51B 0.9800 . ?
C51 H51C 0.9800 . ?
C52 H52A 0.9800 . ?
C52 H52B 0.9800 . ?
C52 H52C 0.9800 . ?
C53 H53A 0.9800 . ?
C53 H53B 0.9800 . ?
C53 H53C 0.9800 . ?
C54 H54A 0.9800 . ?
C54 H54B 0.9800 . ?
C54 H54C 0.9800 . ?
C55 H55A 0.9800 . ?
C55 H55B 0.9800 . ?
C55 H55C 0.9800 . ?
C56 H56A 0.9800 . ?
C56 H56B 0.9800 . ?
C56 H56C 0.9800 . ?
C57 H57A 0.9800 . ?
C57 H57B 0.9800 . ?
C57 H57C 0.9800 . ?
C58 H58A 0.9800 . ?
C58 H58B 0.9800 . ?
C58 H58C 0.9800 . ?

loop_
_geom_torsion_atom_site_label_1
_geom_torsion_atom_site_label_2
_geom_torsion_atom_site_label_3
_geom_torsion_atom_site_label_4
_geom_torsion
_geom_torsion_site_symmetry_1
_geom_torsion_site_symmetry_2
_geom_torsion_site_symmetry_3
_geom_torsion_site_symmetry_4
_geom_torsion_publ_flag
C36 O1 C2 C3 -10.8(5) . . . . ?
C36 O1 C2 C1 168.3(3) . . . . ?
C6 C1 C2 C3 -0.1(5) . . . . ?
C35 C1 C2 C3 -179.2(3) . . . . ?
C6 C1 C2 O1 -179.3(3) . . . . ?
C35 C1 C2 O1 1.6(5) . . . . ?
O1 C2 C3 C4 -179.9(3) . . . . ?
C1 C2 C3 C4 1.0(5) . . . . ?
C2 C3 C4 C5 -0.1(5) . . . . ?
C2 C3 C4 C7 178.8(3) . . . . ?
C44 O2 C5 C6 2.0(5) . . . . ?
C44 O2 C5 C4 -177.9(3) . . . . ?
C3 C4 C5 C6 -1.8(5) . . . . ?
C7 C4 C5 C6 179.3(3) . . . . ?
C3 C4 C5 O2 178.1(3) . . . . ?
C7 C4 C5 O2 -0.8(5) . . . . ?
O2 C5 C6 C1 -177.0(3) . . . . ?
C4 C5 C6 C1 2.9(5) . . . . ?
C2 C1 C6 C5 -1.9(5) . . . . ?
C35 C1 C6 C5 177.3(3) . . . . ?
C3 C4 C7 C8 -90.6(4) . . . . ?
C5 C4 C7 C8 88.3(4) . . . . ?
C4 C7 C8 C9 85.5(4) . . . . ?
C4 C7 C8 C13 -91.6(4) . . . . ?
C13 C8 C9 C10 0.3(5) . . . . ?
C7 C8 C9 C10 -176.8(3) . . . . ?
C13 C8 C9 O3 -179.8(3) . . . . ?
C7 C8 C9 O3 3.1(5) . . . . ?
C51 O3 C9 C10 7.0(6) . . . . ?
C51 O3 C9 C8 -172.9(4) . . . . ?
C8 C9 C10 C11 0.4(6) . . . . ?
O3 C9 C10 C11 -179.5(4) . . . . ?
C9 C10 C11 C12 -0.5(6) . . . . ?
C9 C10 C11 C14 177.6(4) . . . . ?
C52 O4 C12 C13 18.5(6) . . . . ?
C52 O4 C12 C11 -162.5(4) . . . . ?
C10 C11 C12 C13 -0.1(6) . . . . ?
C14 C11 C12 C13 -178.2(3) . . . . ?
C10 C11 C12 O4 -179.2(3) . . . . ?
C14 C11 C12 O4 2.7(5) . . . . ?
O4 C12 C13 C8 179.8(3) . . . . ?
C11 C12 C13 C8 0.8(6) . . . . ?
C9 C8 C13 C12 -0.9(5) . . . . ?
C7 C8 C13 C12 176.3(3) . . . . ?
C10 C11 C14 C15 -91.1(5) . . . . ?
C12 C11 C14 C15 87.0(5) . . . . ?
C11 C14 C15 C20 -88.0(5) . . . . ?
C11 C14 C15 C16 90.6(5) . . . . ?
C53 O5 C16 C17 -7.8(8) . . . . ?
C53 O5 C16 C15 172.5(5) . . . . ?
C20 C15 C16 O5 -179.2(4) . . . . ?
C14 C15 C16 O5 2.1(6) . . . . ?
C20 C15 C16 C17 1.1(6) . . . . ?
C14 C15 C16 C17 -177.6(4) . . . . ?
O5 C16 C17 C18 -178.9(4) . . . . ?
C15 C16 C17 C18 0.7(7) . . . . ?
C16 C17 C18 C19 -1.3(6) . . . . ?
C16 C17 C18 C21 176.7(4) . . . . ?
C54 O6 C19 C20 1.9(7) . . . . ?
C54 O6 C19 C18 -179.5(5) . . . . ?
C17 C18 C19 O6 -178.7(4) . . . . ?
C21 C18 C19 O6 3.3(6) . . . . ?
C17 C18 C19 C20 0.0(6) . . . . ?
C21 C18 C19 C20 -178.0(4) . . . . ?
C16 C15 C20 C19 -2.4(6) . . . . ?
C14 C15 C20 C19 176.3(4) . . . . ?
O6 C19 C20 C15 -179.5(4) . . . . ?
C18 C19 C20 C15 1.9(6) . . . . ?
C17 C18 C21 C22 -89.7(6) . . . . ?
C19 C18 C21 C22 88.2(5) . . . . ?
C18 C21 C22 C27 -88.8(6) . . . . ?
C18 C21 C22 C23 90.0(5) . . . . ?
C55 O7 C23 C24 -40.1(7) . . . . ?
C55 O7 C23 C22 142.1(5) . . . . ?
C27 C22 C23 O7 178.1(4) . . . . ?
C21 C22 C23 O7 -0.7(6) . . . . ?
C27 C22 C23 C24 0.3(6) . . . . ?
C21 C22 C23 C24 -178.5(4) . . . . ?
O7 C23 C24 C25 -178.0(4) . . . . ?
C22 C23 C24 C25 -0.3(6) . . . . ?
C23 C24 C25 C26 0.0(6) . . . . ?
C23 C24 C25 C28 178.1(3) . . . . ?
C56 O8 C26 C27 7.1(6) . . . . ?
C56 O8 C26 C25 -173.1(4) . . . . ?
C24 C25 C26 C27 0.3(5) . . . . ?
C28 C25 C26 C27 -177.8(3) . . . . ?
C24 C25 C26 O8 -179.6(3) . . . . ?
C28 C25 C26 O8 2.4(5) . . . . ?
O8 C26 C27 C22 179.6(4) . . . . ?
C25 C26 C27 C22 -0.2(6) . . . . ?
C23 C22 C27 C26 -0.1(6) . . . . ?
C21 C22 C27 C26 178.7(4) . . . . ?
C26 C25 C28 C29 90.6(5) . . . . ?
C24 C25 C28 C29 -87.4(5) . . . . ?
C25 C28 C29 C30 92.8(5) . . . . ?
C25 C28 C29 C34 -84.0(5) . . . . ?
C34 C29 C30 C31 1.8(6) . . . . ?
C28 C29 C30 C31 -175.0(4) . . . . ?
C34 C29 C30 O9 -179.5(3) . . . . ?
C28 C29 C30 O9 3.7(6) . . . . ?
C57 O9 C30 C29 135.3(4) . . . . ?
C57 O9 C30 C31 -46.1(6) . . . . ?
C29 C30 C31 C32 -1.6(6) . . . . ?
O9 C30 C31 C32 179.8(3) . . . . ?
C30 C31 C32 C33 0.1(5) . . . . ?
C30 C31 C32 C35 177.8(3) . . . . ?
C58 O10 C33 C34 -1.0(6) . . . . ?
C58 O10 C33 C32 178.6(4) . . . . ?
C31 C32 C33 O10 -178.3(3) . . . . ?
C35 C32 C33 O10 3.9(5) . . . . ?
C31 C32 C33 C34 1.3(5) . . . . ?
C35 C32 C33 C34 -176.5(3) . . . . ?
C30 C29 C34 C33 -0.4(6) . . . . ?
C28 C29 C34 C33 176.4(4) . . . . ?
O10 C33 C34 C29 178.4(3) . . . . ?
C32 C33 C34 C29 -1.1(6) . . . . ?
C31 C32 C35 C1 -95.0(4) . . . . ?
C33 C32 C35 C1 82.7(4) . . . . ?
C6 C1 C35 C32 -83.1(4) . . . . ?
C2 C1 C35 C32 96.0(4) . . . . ?
C2 O1 C36 C37 -171.8(4) . . . . ?
O1 C36 C37 C38 -51.4(7) . . . . ?
C36 C37 C38 C39 177.4(6) . . . . ?
C37 C38 C39 C40 82.8(10) . . . . ?
C38 C39 C40 C41 176.8(6) . . . . ?
C39 C40 C41 C42 167.1(7) . . . . ?
C40 C41 C42 C43 -178.7(6) . . . . ?
C41 C42 C43 Br1 177.7(4) . . . . ?
C5 O2 C44 C45 172.4(3) . . . . ?
O2 C44 C45 C50 -145.2(4) . . . . ?
O2 C44 C45 C46 36.6(5) . . . . ?
C50 C45 C46 C47 -0.5(6) . . . . ?
C44 C45 C46 C47 177.9(4) . . . . ?
C45 C46 C47 C48 0.9(7) . . . . ?
C46 C47 C48 C49 -1.9(9) . . . . ?
C47 C48 C49 C50 2.4(11) . . . . ?
C46 C45 C50 C49 1.0(9) . . . . ?
C44 C45 C50 C49 -177.4(6) . . . . ?
C48 C49 C50 C45 -2.0(12) . . . . ?
